data_9008400
loop_
_publ_author_name
'Sowa, H.'

_publ_section_title
;
 The crystal structure of AlAsO4 at high pressure
 Note: P = 0 GPa
;
_journal_name_full 'Zeitschrift fur Kristallographie'
_journal_page_first 291
_journal_page_last 304
_journal_volume 194
_journal_year 1991
_chemical_compound_source Synthetic
_chemical_formula_sum 'Al As O4'
_chemical_name_mineral Alarsite
_space_group_IT_number 152
_symmetry_space_group_name_Hall 'P 31 2"'
_symmetry_space_group_name_H-M 'P 31 2 1'
_cell_angle_alpha 90
_cell_angle_beta 90
_cell_angle_gamma 120
_cell_length_a 5.028
_cell_length_b 5.028
_cell_length_c 11.228
_cell_formula_units_Z 3
_cell_volume 245.824
_database_code_amcsd 0011000
_diffrn_ambient_pressure 0
_exptl_crystal_density_diffrn 3.362
_cod_database_code 9008400

loop_
_space_group_symop_operation_xyz
x,y,z
y,x,-z
-y,x-y,1/3+z
-x,-x+y,1/3-z
-x+y,-x,2/3+z
x-y,-y,2/3-z

loop_
_atom_site_label
_atom_site_fract_x
_atom_site_fract_y
_atom_site_fract_z
_atom_site_U_iso_or_equiv
Al 0.45860 0.00000 0.33333 0.00910
As 0.45740 0.00000 0.83333 0.00780
O1 0.40720 0.29680 0.38610 0.01420
O2 0.40400 0.28370 0.88040 0.01370

loop_
_cod_related_entry_id
_cod_related_entry_database
_cod_related_entry_code
1 AMCSD 0011000
